data_7050890
loop_
_publ_author_name
'Evans, David J.'
'Junk, Peter C.'
'Smith, Matthew K.'

_publ_section_title
;
 Intramolecular C???H????? interactions influence the conformation of
 N,N???-dibenzyl-4,13-diaza-18-crown-6 molecules
;
_journal_issue 8
_journal_name_full 'New Journal of Chemistry'
_journal_page_first 1043
_journal_paper_doi 10.1039/b203646k
_journal_volume 26
_journal_year 2002
_chemical_formula_sum 'C26 H42 N6 O22 U2'
_chemical_formula_weight 1266.72
_chemical_name_systematic
;
?
;
_space_group_IT_number 2
_symmetry_cell_setting triclinic
_symmetry_space_group_name_Hall '-P 1'
_symmetry_space_group_name_H-M 'P -1'
_atom_sites_solution_hydrogens geom
_atom_sites_solution_primary direct
_atom_sites_solution_secondary difmap
_audit_creation_method SHELXL-97
_cell_angle_alpha 102.865(2)
_cell_angle_beta 102.057(2)
_cell_angle_gamma 91.201(2)
_cell_formula_units_Z 1
_cell_length_a 8.1390(7)
_cell_length_b 10.6432(10)
_cell_length_c 12.1312(11)
_cell_measurement_temperature 296(2)
_cell_volume 999.37(16)
_computing_cell_refinement 'SAINT (Bruker, 1998)'
_computing_data_collection 'SMART (Bruker, 1998)'
_computing_data_reduction 'SAINT (Bruker, 1998)'
_computing_molecular_graphics 'X-Seed (Barbour, 1999)'
_computing_publication_material 'CIFTAB (Sheldrick, 1997)'
_computing_structure_refinement 'SHELXL-97 (Sheldrick, 1997)'
_computing_structure_solution 'SHELXS-97 (Sheldrick, 1990)'
_diffrn_ambient_temperature 296(2)
_diffrn_measured_fraction_theta_full 0.980
_diffrn_measured_fraction_theta_max 0.980
_diffrn_measurement_device_type 'Bruker SMART 1000 CCD diffractometer'
_diffrn_measurement_method 'omega scans'
_diffrn_radiation_monochromator graphite
_diffrn_radiation_source 'fine-focus sealed tube'
_diffrn_radiation_type MoK\a
_diffrn_radiation_wavelength 0.71073
_diffrn_reflns_av_R_equivalents 0.0520
_diffrn_reflns_av_sigmaI/netI 0.0442
_diffrn_reflns_limit_h_max 9
_diffrn_reflns_limit_h_min -7
_diffrn_reflns_limit_k_max 11
_diffrn_reflns_limit_k_min -8
_diffrn_reflns_limit_l_max 12
_diffrn_reflns_limit_l_min -13
_diffrn_reflns_number 4565
_diffrn_reflns_theta_full 23.25
_diffrn_reflns_theta_max 23.25
_diffrn_reflns_theta_min 1.76
_diffrn_standards_decay_% 0.0
_exptl_absorpt_coefficient_mu 8.181
_exptl_absorpt_correction_T_max 0.3733
_exptl_absorpt_correction_T_min 0.2662
_exptl_absorpt_correction_type multi-scan
_exptl_crystal_density_diffrn 2.105
_exptl_crystal_density_method 'not measured'
_exptl_crystal_F_000 600
_exptl_crystal_size_max 0.22
_exptl_crystal_size_mid 0.20
_exptl_crystal_size_min 0.15
_refine_diff_density_max 0.872
_refine_diff_density_min -1.288
_refine_diff_density_rms 0.176
_refine_ls_extinction_method none
_refine_ls_goodness_of_fit_ref 1.111
_refine_ls_hydrogen_treatment mixed
_refine_ls_matrix_type full
_refine_ls_number_parameters 256
_refine_ls_number_reflns 2807
_refine_ls_number_restraints 1
_refine_ls_restrained_S_all 1.111
_refine_ls_R_factor_all 0.0385
_refine_ls_R_factor_gt 0.0333
_refine_ls_shift/su_max 0.000
_refine_ls_shift/su_mean 0.000
_refine_ls_structure_factor_coef Fsqd
_refine_ls_weighting_details 'calc w=1/[\s^2^(Fo^2^)+(0.0577P)^2^+1.8651P] where P=(Fo^2^+2Fc^2^)/3'
_refine_ls_weighting_scheme calc
_refine_ls_wR_factor_gt 0.0825
_refine_ls_wR_factor_ref 0.0933
_reflns_number_gt 2554
_reflns_number_total 2807
_reflns_threshold_expression >2sigma(I)
_cod_data_source_file b203646k.txt
_cod_data_source_block compound3
_cod_depositor_comments
;

2018-09-03
Formula fixed to put correct number of uranium atoms
                 miguel
;
_cod_original_sg_symbol_H-M P-1
_cod_original_formula_sum 'C26 H42 N6 O22 U1'
_cod_database_code 7050890

loop_
_symmetry_equiv_pos_as_xyz
'x, y, z'
'-x, -y, -z'

loop_
_atom_site_label
_atom_site_type_symbol
_atom_site_fract_x
_atom_site_fract_y
_atom_site_fract_z
_atom_site_U_iso_or_equiv
_atom_site_adp_type
_atom_site_occupancy
_atom_site_symmetry_multiplicity
_atom_site_calc_flag
_atom_site_refinement_flags
_atom_site_disorder_assembly
_atom_site_disorder_group
U1 U -0.13461(4) 0.12298(3) -0.06690(2) 0.03431(15) Uani 1 1 d . . .
O5 O -0.1633(9) 0.3330(6) -0.1318(6) 0.0519(16) Uani 1 1 d . . .
N2 N -0.5114(10) 0.0920(8) -0.1356(7) 0.055(2) Uani 1 1 d . . .
O4 O 0.0906(8) 0.2957(6) -0.0627(6) 0.0536(16) Uani 1 1 d . . .
O6 O 0.0426(10) 0.4667(6) -0.1281(7) 0.0641(19) Uani 1 1 d . . .
N3 N 0.6071(11) 0.4460(7) 0.2744(6) 0.0459(18) Uani 1 1 d . . .
C2 C 0.8034(11) 0.3185(9) 0.3831(7) 0.044(2) Uani 1 1 d . . .
C3 C 0.7963(13) 0.3655(10) 0.4983(8) 0.058(3) Uani 1 1 d . . .
H3 H 0.7837 0.4528 0.5256 0.070 Uiso 1 1 calc R . .
C1 C 0.7855(13) 0.4075(10) 0.3026(8) 0.054(2) Uani 1 1 d . . .
H1A H 0.8176 0.3651 0.2315 0.065 Uiso 1 1 calc R . .
H1B H 0.8607 0.4843 0.3380 0.065 Uiso 1 1 calc R . .
C13 C 0.4036(14) 0.4299(10) 0.7675(9) 0.056(3) Uani 1 1 d . . .
H13A H 0.5210 0.4139 0.7923 0.068 Uiso 1 1 calc R . .
H13B H 0.3519 0.4390 0.8338 0.068 Uiso 1 1 calc R . .
O2C O 0.3715(9) 0.3259(6) 0.5716(6) 0.0575(17) Uani 1 1 d . . .
C6 C 0.8335(14) 0.1065(10) 0.4210(9) 0.063(3) Uani 1 1 d . . .
H6 H 0.8481 0.0192 0.3953 0.076 Uiso 1 1 calc R . .
C7 C 0.8223(12) 0.1877(9) 0.3442(8) 0.048(2) Uani 1 1 d . . .
H7 H 0.8273 0.1544 0.2674 0.058 Uiso 1 1 calc R . .
C4 C 0.8078(14) 0.2846(12) 0.5713(9) 0.065(3) Uani 1 1 d . . .
H4 H 0.8049 0.3181 0.6484 0.078 Uiso 1 1 calc R . .
C12 C 0.3165(15) 0.3167(9) 0.6737(9) 0.061(3) Uani 1 1 d . . .
H12A H 0.3467 0.2361 0.6946 0.073 Uiso 1 1 calc R . .
H12B H 0.1952 0.3203 0.6616 0.073 Uiso 1 1 calc R . .
C11 C 0.2809(15) 0.2322(10) 0.4743(10) 0.067(3) Uani 1 1 d . . .
H11A H 0.1628 0.2498 0.4591 0.081 Uiso 1 1 calc R . .
H11B H 0.2893 0.1469 0.4902 0.081 Uiso 1 1 calc R . .
C5 C 0.8235(14) 0.1540(12) 0.5342(9) 0.068(3) Uani 1 1 d . . .
H5 H 0.8272 0.0993 0.5846 0.082 Uiso 1 1 calc R . .
O9 O -0.6636(8) 0.0846(8) -0.1580(7) 0.070(2) Uani 1 1 d . . .
O7 O -0.4263(9) 0.1923(7) -0.1388(8) 0.077(2) Uani 1 1 d . . .
O1C O 0.3225(9) 0.3561(6) 0.3396(6) 0.0621(18) Uani 1 1 d . . .
O3 O -0.1331(7) -0.0713(6) -0.0075(6) 0.0441(15) Uani 1 1 d D . .
O8 O -0.4250(9) 0.0013(7) -0.1103(6) 0.0584(17) Uani 1 1 d . . .
C9 C 0.3186(16) 0.3483(11) 0.2210(9) 0.074(4) Uani 1 1 d . . .
H9A H 0.2685 0.4237 0.1995 0.089 Uiso 1 1 calc R . .
H9B H 0.2478 0.2726 0.1746 0.089 Uiso 1 1 calc R . .
N1 N -0.0079(11) 0.3686(7) -0.1083(7) 0.0489(19) Uani 1 1 d . . .
C10 C 0.3518(15) 0.2362(10) 0.3708(10) 0.070(3) Uani 1 1 d . . .
H10A H 0.4719 0.2257 0.3883 0.084 Uiso 1 1 calc R . .
H10B H 0.2990 0.1658 0.3064 0.084 Uiso 1 1 calc R . .
C8 C 0.4914(14) 0.3403(10) 0.1938(8) 0.059(3) Uani 1 1 d . . .
H8A H 0.5341 0.2575 0.2013 0.071 Uiso 1 1 calc R . .
H8B H 0.4844 0.3473 0.1146 0.071 Uiso 1 1 calc R . .
O1 O -0.1569(9) 0.2056(6) 0.0718(5) 0.0520(16) Uani 1 1 d . . .
O2 O -0.1190(8) 0.0445(6) -0.2089(5) 0.0496(15) Uiso 1 1 d . . .
H3S H -0.223(6) -0.089(7) 0.033(5) 0.022(18) Uiso 1 1 d D . .
H2 H 0.572(8) 0.458(6) 0.338(6) 0.010(16) Uiso 1 1 d . . .

loop_
_atom_site_aniso_label
_atom_site_aniso_U_11
_atom_site_aniso_U_22
_atom_site_aniso_U_33
_atom_site_aniso_U_23
_atom_site_aniso_U_13
_atom_site_aniso_U_12
U1 0.0436(2) 0.0279(2) 0.0321(2) 0.01034(13) 0.00630(13) 0.00150(13)
O5 0.052(4) 0.047(4) 0.059(4) 0.027(3) 0.003(3) 0.000(3)
N2 0.051(5) 0.057(5) 0.056(5) 0.020(4) 0.006(4) 0.001(4)
O4 0.049(4) 0.041(4) 0.076(4) 0.026(3) 0.011(3) 0.001(3)
O6 0.076(5) 0.044(4) 0.086(5) 0.033(4) 0.030(4) -0.007(3)
N3 0.073(5) 0.041(4) 0.029(4) 0.014(3) 0.017(4) 0.010(4)
C2 0.045(5) 0.049(5) 0.042(5) 0.017(4) 0.013(4) 0.006(4)
C3 0.071(7) 0.054(6) 0.049(6) 0.012(5) 0.012(5) 0.015(5)
C1 0.070(7) 0.050(6) 0.047(5) 0.017(4) 0.015(5) 0.021(5)
C13 0.059(6) 0.062(6) 0.063(6) 0.035(5) 0.025(5) 0.008(5)
O2C 0.064(4) 0.046(4) 0.059(4) 0.005(3) 0.013(3) -0.008(3)
C6 0.067(7) 0.054(6) 0.071(8) 0.026(6) 0.006(6) 0.003(5)
C7 0.058(6) 0.044(5) 0.045(5) 0.012(4) 0.016(4) 0.002(4)
C4 0.067(7) 0.085(8) 0.040(5) 0.012(5) 0.009(5) 0.006(6)
C12 0.081(7) 0.039(5) 0.070(7) 0.026(5) 0.015(6) 0.008(5)
C11 0.072(7) 0.046(6) 0.079(8) 0.010(5) 0.013(6) -0.020(5)
C5 0.072(7) 0.095(9) 0.046(6) 0.044(6) 0.002(5) 0.009(6)
O9 0.038(4) 0.092(6) 0.082(5) 0.033(4) 0.005(3) 0.002(4)
O7 0.043(4) 0.058(5) 0.131(7) 0.050(5) -0.007(4) 0.001(4)
O1C 0.074(5) 0.047(4) 0.055(4) -0.001(3) 0.005(3) 0.000(3)
O3 0.036(3) 0.040(3) 0.062(4) 0.026(3) 0.009(3) -0.004(3)
O8 0.057(4) 0.053(4) 0.069(4) 0.030(3) 0.005(3) 0.006(3)
C9 0.094(9) 0.050(6) 0.057(7) 0.001(5) -0.018(6) 0.005(6)
N1 0.074(6) 0.033(4) 0.047(4) 0.018(3) 0.021(4) 0.002(4)
C10 0.076(7) 0.042(6) 0.081(8) -0.001(5) 0.010(6) -0.012(5)
C8 0.083(8) 0.046(6) 0.038(5) 0.000(4) 0.000(5) 0.010(5)
O1 0.071(4) 0.045(4) 0.040(3) 0.002(3) 0.020(3) 0.003(3)

loop_
_atom_type_symbol
_atom_type_description
_atom_type_scat_dispersion_real
_atom_type_scat_dispersion_imag
_atom_type_scat_source
C C 0.0033 0.0016 'International Tables Vol C Tables 4.2.6.8 and 6.1.1.4'
H H 0.0000 0.0000 'International Tables Vol C Tables 4.2.6.8 and 6.1.1.4'
N N 0.0061 0.0033 'International Tables Vol C Tables 4.2.6.8 and 6.1.1.4'
O O 0.0106 0.0060 'International Tables Vol C Tables 4.2.6.8 and 6.1.1.4'
U U -9.6767 9.6646 'International Tables Vol C Tables 4.2.6.8 and 6.1.1.4'

loop_
_geom_angle_atom_site_label_1
_geom_angle_atom_site_label_2
_geom_angle_atom_site_label_3
_geom_angle
_geom_angle_site_symmetry_1
_geom_angle_site_symmetry_3
_geom_angle_publ_flag
O1 U1 O2 177.4(3) . . ?
O1 U1 O3 91.5(3) . 2 ?
O2 U1 O3 90.9(3) . 2 ?
O1 U1 O3 89.4(3) . . ?
O2 U1 O3 92.5(3) . . ?
O3 U1 O3 67.3(2) 2 . ?
O1 U1 O5 89.2(3) . . ?
O2 U1 O5 88.7(3) . . ?
O3 U1 O5 117.5(2) 2 . ?
O3 U1 O5 175.0(2) . . ?
O1 U1 O7 85.5(3) . . ?
O2 U1 O7 92.2(3) . . ?
O3 U1 O7 176.5(2) 2 . ?
O3 U1 O7 114.4(2) . . ?
O5 U1 O7 60.8(2) . . ?
O1 U1 O4 90.0(3) . . ?
O2 U1 O4 89.9(3) . . ?
O3 U1 O4 67.7(2) 2 . ?
O3 U1 O4 134.9(2) . . ?
O5 U1 O4 49.9(2) . . ?
O7 U1 O4 110.5(2) . . ?
O1 U1 O8 92.0(3) . . ?
O2 U1 O8 87.2(3) . . ?
O3 U1 O8 132.5(2) 2 . ?
O3 U1 O8 65.5(2) . . ?
O5 U1 O8 109.8(2) . . ?
O7 U1 O8 49.5(2) . . ?
O4 U1 O8 159.6(2) . . ?
O1 U1 U1 90.5(2) . 2 ?
O2 U1 U1 92.0(2) . 2 ?
O3 U1 U1 33.88(14) 2 2 ?
O3 U1 U1 33.38(14) . 2 ?
O5 U1 U1 151.41(15) . 2 ?
O7 U1 U1 147.66(17) . 2 ?
O4 U1 U1 101.55(14) . 2 ?
O8 U1 U1 98.75(15) . 2 ?
N1 O5 U1 97.5(5) . . ?
O9 N2 O8 123.3(9) . . ?
O9 N2 O7 121.7(9) . . ?
O8 N2 O7 115.0(8) . . ?
N1 O4 U1 96.6(5) . . ?
C8 N3 C1 112.5(7) . . ?
C8 N3 C13 112.0(8) . 2_666 ?
C1 N3 C13 112.3(8) . 2_666 ?
C3 C2 C7 118.8(8) . . ?
C3 C2 C1 120.0(8) . . ?
C7 C2 C1 121.2(8) . . ?
C4 C3 C2 120.3(10) . . ?
C2 C1 N3 111.3(8) . . ?
C12 C13 N3 111.3(8) . 2_666 ?
C11 O2C C12 110.7(8) . . ?
C5 C6 C7 120.8(10) . . ?
C2 C7 C6 119.7(9) . . ?
C3 C4 C5 121.9(10) . . ?
O2C C12 C13 106.3(8) . . ?
O2C C11 C10 109.5(8) . . ?
C6 C5 C4 118.5(10) . . ?
N2 O7 U1 98.2(5) . . ?
C9 O1C C10 112.6(8) . . ?
U1 O3 U1 112.7(2) 2 . ?
N2 O8 U1 97.0(5) . . ?
O1C C9 C8 112.7(9) . . ?
O6 N1 O4 121.9(9) . . ?
O6 N1 O5 122.0(8) . . ?
O4 N1 O5 116.0(7) . . ?
O1C C10 C11 109.8(9) . . ?
N3 C8 C9 109.7(8) . . ?

loop_
_geom_bond_atom_site_label_1
_geom_bond_atom_site_label_2
_geom_bond_distance
_geom_bond_site_symmetry_2
_geom_bond_publ_flag
U1 O1 1.765(6) . ?
U1 O2 1.771(6) . ?
U1 O3 2.305(6) 2 ?
U1 O3 2.336(6) . ?
U1 O5 2.529(6) . ?
U1 O7 2.537(7) . ?
U1 O4 2.554(6) . ?
U1 O8 2.567(7) . ?
U1 U1 3.8646(6) 2 ?
O5 N1 1.268(10) . ?
N2 O9 1.208(10) . ?
N2 O8 1.262(10) . ?
N2 O7 1.272(11) . ?
O4 N1 1.258(10) . ?
O6 N1 1.204(10) . ?
N3 C8 1.480(12) . ?
N3 C1 1.507(12) . ?
N3 C13 1.516(12) 2_666 ?
C2 C3 1.389(13) . ?
C2 C7 1.390(13) . ?
C2 C1 1.494(13) . ?
C3 C4 1.357(15) . ?
C13 C12 1.505(15) . ?
C13 N3 1.516(12) 2_666 ?
O2C C11 1.419(12) . ?
O2C C12 1.424(12) . ?
C6 C5 1.373(15) . ?
C6 C7 1.396(13) . ?
C4 C5 1.380(16) . ?
C11 C10 1.496(16) . ?
O1C C9 1.417(14) . ?
O1C C10 1.421(13) . ?
O3 U1 2.305(6) 2 ?
C9 C8 1.510(17) . ?

loop_
_geom_hbond_atom_site_label_D
_geom_hbond_atom_site_label_H
_geom_hbond_atom_site_label_A
_geom_hbond_distance_DH
_geom_hbond_distance_HA
_geom_hbond_distance_DA
_geom_hbond_angle_DHA
_geom_hbond_site_symmetry_A
O3 H3S O9 1.002(10) 1.92(3) 2.880(10) 159(6) 2_455
N3 H2 O1C 0.86(7) 2.29(7) 2.813(12) 119(5) .
